data_7714301
loop_
_publ_author_name
'Aman, Michal'
'Dost\'al, Libor'
'R\%u\<zi\<cka, Ale\<s'
'Ruzickova, Zdenka'
'Jambor, Roman'

_publ_section_title
;
 B-substituted group 1 phosphides: Synthesis and reactivity
;
_journal_name_full 'Dalton Transactions'
_journal_paper_doi 10.1039/D3DT02568C
_journal_year 2023
_chemical_formula_moiety 'C36 H49 B K O2 P'
_chemical_formula_sum 'C36 H49 B K O2 P'
_chemical_formula_weight 594.63
_space_group_crystal_system monoclinic
_space_group_IT_number 14
_space_group_name_Hall '-P 2yn'
_space_group_name_H-M_alt 'P 1 21/n 1'
_atom_sites_solution_hydrogens geom
_audit_creation_method 'APEX3 v2016.5-0'
_audit_update_record
;
2023-06-06 deposited with the CCDC.	2023-10-18 downloaded from the CCDC.
;
_cell_angle_alpha 90
_cell_angle_beta 104.2330(10)
_cell_angle_gamma 90
_cell_formula_units_Z 4
_cell_length_a 11.7259(5)
_cell_length_b 13.9936(5)
_cell_length_c 20.7353(8)
_cell_measurement_reflns_used 97874
_cell_measurement_temperature 150(2)
_cell_measurement_theta_max 27.5
_cell_measurement_theta_min 1
_cell_volume 3298.0(2)
_computing_structure_refinement 'SHELXL-2014/7 (Sheldrick, 2014)'
_diffrn_ambient_temperature 150(2)
_diffrn_detector_area_resol_mean 10.4167
_diffrn_measured_fraction_theta_full 0.999
_diffrn_measured_fraction_theta_max 0.995
_diffrn_measurement_device_type 'Bruker D8 - Venture'
_diffrn_measurement_method '\f and \w scans to fill the Ewald sphere'
_diffrn_radiation_type MoK\a
_diffrn_radiation_wavelength 0.71073
_diffrn_reflns_av_R_equivalents 0.1045
_diffrn_reflns_av_unetI/netI 0.0408
_diffrn_reflns_Laue_measured_fraction_full 0.999
_diffrn_reflns_Laue_measured_fraction_max 0.995
_diffrn_reflns_limit_h_max 15
_diffrn_reflns_limit_h_min -15
_diffrn_reflns_limit_k_max 18
_diffrn_reflns_limit_k_min -18
_diffrn_reflns_limit_l_max 26
_diffrn_reflns_limit_l_min -26
_diffrn_reflns_number 95556
_diffrn_reflns_point_group_measured_fraction_full 0.999
_diffrn_reflns_point_group_measured_fraction_max 0.995
_diffrn_reflns_theta_full 25.242
_diffrn_reflns_theta_max 27.549
_diffrn_reflns_theta_min 2.308
_diffrn_source 'sealed X-ray tube'
_exptl_absorpt_coefficient_mu 0.240
_exptl_absorpt_correction_T_max 0.7456
_exptl_absorpt_correction_T_min 0.6901
_exptl_absorpt_process_details
;
SADABS-2016/2 - Bruker AXS area detector
scaling and absorption correction
Reference: Krause, L., Herbst-Irmer, R., Sheldrick G.M. & Stalke D.,
 J. Appl. Cryst. 48 (2015) 3-10.
;
_exptl_crystal_colour yellow
_exptl_crystal_density_diffrn 1.198
_exptl_crystal_description block
_exptl_crystal_F_000 1280
_exptl_crystal_size_max 0.357
_exptl_crystal_size_mid 0.207
_exptl_crystal_size_min 0.125
_refine_diff_density_max 0.392
_refine_diff_density_min -0.410
_refine_diff_density_rms 0.060
_refine_ls_extinction_method none
_refine_ls_goodness_of_fit_ref 1.053
_refine_ls_hydrogen_treatment constr
_refine_ls_matrix_type full
_refine_ls_number_parameters 370
_refine_ls_number_reflns 7585
_refine_ls_number_restraints 429
_refine_ls_restrained_S_all 1.045
_refine_ls_R_factor_all 0.0853
_refine_ls_R_factor_gt 0.0547
_refine_ls_shift/su_max 0.001
_refine_ls_shift/su_mean 0.000
_refine_ls_structure_factor_coef Fsqd
_refine_ls_weighting_details 'w=1/[\s^2^(Fo^2^)+(0.0668P)^2^+2.7780P] where P=(Fo^2^+2Fc^2^)/3'
_refine_ls_weighting_scheme calc
_refine_ls_wR_factor_gt 0.1349
_refine_ls_wR_factor_ref 0.1509
_reflns_Friedel_coverage 0.000
_reflns_number_gt 5573
_reflns_number_total 7585
_reflns_threshold_expression 'I > 2\s(I)'
_cod_data_source_file d3dt02568c7.cif
_cod_data_source_block 6
_cod_original_sg_symbol_H-M 'P 21/n'
_cod_database_code 7714301
_shelx_shelxl_version_number 2014/7
_shelx_space_group_comment
;
The symmetry employed for this shelxl refinement is uniquely defined
by the following loop, which should always be used as a source of
symmetry information in preference to the above space-group names.
They are only intended as comments.
;
_exptl_absorpt_special_details
;
The ratio of minimum to maximum
apparent transmission was 0.926
;

loop_
_space_group_symop_operation_xyz
'x, y, z'
'-x+1/2, y+1/2, -z+1/2'
'-x, -y, -z'
'x-1/2, -y-1/2, z-1/2'

loop_
_atom_site_label
_atom_site_type_symbol
_atom_site_fract_x
_atom_site_fract_y
_atom_site_fract_z
_atom_site_U_iso_or_equiv
_atom_site_adp_type
_atom_site_occupancy
_atom_site_site_symmetry_order
_atom_site_calc_flag
_atom_site_refinement_flags_posn
_atom_site_refinement_flags_adp
_atom_site_refinement_flags_occupancy
_atom_site_disorder_assembly
_atom_site_disorder_group
K1 K 0.67386(5) 0.59714(4) 0.25379(3) 0.03279(15) Uani 1 1 d . U . . .
P1 P 0.66039(5) 0.27711(4) 0.27705(3) 0.02301(14) Uani 1 1 d . U . . .
O1 O 0.5050(2) 0.63809(17) 0.14393(11) 0.0587(6) Uani 1 1 d . U . . .
C1 C 0.76129(18) 0.37722(16) 0.30185(11) 0.0236(4) Uani 1 1 d . U . . .
B1 B 0.5679(2) 0.30675(16) 0.34692(11) 0.0178(4) Uani 1 1 d . U . . .
O2 O 0.58402(19) 0.71136(15) 0.33129(10) 0.0486(5) Uani 1 1 d . U . . .
C2 C 0.75386(18) 0.41491(15) 0.36493(11) 0.0219(4) Uani 1 1 d . U . . .
C3 C 0.66143(18) 0.37993(14) 0.39222(10) 0.0194(4) Uani 1 1 d . U . . .
C4 C 0.6615(2) 0.41172(17) 0.45548(11) 0.0296(5) Uani 1 1 d . U . . .
H4 H 0.6022 0.3894 0.4758 0.036 Uiso 1 1 calc R U . . .
C7 C 0.8383(2) 0.48228(17) 0.39932(13) 0.0312(5) Uani 1 1 d . U . . .
C6 C 0.8328(2) 0.51112(18) 0.46364(13) 0.0384(6) Uani 1 1 d . U . . .
H6 H 0.8891 0.5549 0.4880 0.046 Uiso 1 1 calc R U . . .
C5 C 0.7467(2) 0.47625(19) 0.49076(13) 0.0386(6) Uani 1 1 d . U . . .
H5 H 0.7440 0.4957 0.5342 0.046 Uiso 1 1 calc R U . . .
C9 C 0.9280(2) 0.4815(2) 0.30622(16) 0.0448(7) Uani 1 1 d . U . . .
H9 H 0.9956 0.4997 0.2873 0.054 Uiso 1 1 calc R U . . .
C8 C 0.9249(2) 0.5156(2) 0.36709(15) 0.0433(7) Uani 1 1 d . U . . .
H8 H 0.9809 0.5619 0.3883 0.052 Uiso 1 1 calc R U . . .
C10 C 0.8489(2) 0.41083(19) 0.27353(13) 0.0353(6) Uani 1 1 d . U . . .
H10 H 0.8637 0.3779 0.2336 0.042 Uiso 1 1 calc R U . . .
C11 C 0.5796(2) 0.3023(2) 0.19261(12) 0.0365(6) Uani 1 1 d . U . . .
C12 C 0.4761(3) 0.2504(2) 0.16686(15) 0.0478(7) Uani 1 1 d . U . . .
H12 H 0.4481 0.2071 0.1948 0.057 Uiso 1 1 calc R U . . .
C13 C 0.4133(3) 0.2615(3) 0.10015(16) 0.0607(9) Uani 1 1 d . U . . .
H13 H 0.3426 0.2267 0.0834 0.073 Uiso 1 1 calc R U . . .
C14 C 0.4546(3) 0.3233(3) 0.05893(16) 0.0653(10) Uani 1 1 d . U . . .
H14 H 0.4129 0.3301 0.0137 0.078 Uiso 1 1 calc R U . . .
C15 C 0.5552(3) 0.3744(3) 0.08316(15) 0.0644(10) Uani 1 1 d . U . . .
H15 H 0.5829 0.4168 0.0546 0.077 Uiso 1 1 calc R U . . .
C16 C 0.6173(3) 0.3652(2) 0.14891(14) 0.0489(7) Uani 1 1 d . U . . .
H16 H 0.6867 0.4019 0.1649 0.059 Uiso 1 1 calc R U . . .
C17 C 0.44160(18) 0.35894(14) 0.31288(10) 0.0187(4) Uani 1 1 d . U . . .
H17 H 0.3988 0.3163 0.2761 0.022 Uiso 1 1 calc R U . . .
C18 C 0.45398(19) 0.45668(15) 0.28171(11) 0.0236(5) Uani 1 1 d . U . . .
H18A H 0.4979 0.5002 0.3168 0.028 Uiso 1 1 calc R U . . .
H18B H 0.5007 0.4490 0.2482 0.028 Uiso 1 1 calc R U . . .
C19 C 0.3358(2) 0.50239(18) 0.24838(12) 0.0322(5) Uani 1 1 d . U . . .
H19A H 0.3494 0.5663 0.2312 0.039 Uiso 1 1 calc R U . . .
H19B H 0.2950 0.4626 0.2102 0.039 Uiso 1 1 calc R U . . .
C20 C 0.2585(2) 0.51235(18) 0.29696(13) 0.0348(6) Uani 1 1 d . U . . .
H20A H 0.1806 0.5378 0.2734 0.042 Uiso 1 1 calc R U . . .
H20B H 0.2948 0.5583 0.3324 0.042 Uiso 1 1 calc R U . . .
C21 C 0.24269(19) 0.41620(17) 0.32815(12) 0.0281(5) Uani 1 1 d . U . . .
H21A H 0.1983 0.3726 0.2934 0.034 Uiso 1 1 calc R U . . .
H21B H 0.1965 0.4251 0.3617 0.034 Uiso 1 1 calc R U . . .
C22 C 0.36177(19) 0.37129(16) 0.36130(11) 0.0240(5) Uani 1 1 d . U . . .
H22A H 0.3485 0.3080 0.3795 0.029 Uiso 1 1 calc R U . . .
H22B H 0.4024 0.4121 0.3989 0.029 Uiso 1 1 calc R U . . .
C23 C 0.55525(18) 0.20809(15) 0.38754(10) 0.0208(4) Uani 1 1 d . U . . .
H23 H 0.5158 0.2264 0.4233 0.025 Uiso 1 1 calc R U . . .
C24 C 0.4778(2) 0.13189(16) 0.34566(11) 0.0272(5) Uani 1 1 d . U . . .
H24A H 0.3986 0.1591 0.3270 0.033 Uiso 1 1 calc R U . . .
H24B H 0.5115 0.1147 0.3079 0.033 Uiso 1 1 calc R U . . .
C25 C 0.4653(2) 0.04130(17) 0.38426(14) 0.0372(6) Uani 1 1 d . U . . .
H25A H 0.4214 0.0563 0.4182 0.045 Uiso 1 1 calc R U . . .
H25B H 0.4194 -0.0066 0.3534 0.045 Uiso 1 1 calc R U . . .
C26 C 0.5846(2) -0.00055(18) 0.41831(14) 0.0389(6) Uani 1 1 d . U . . .
H26A H 0.6243 -0.0232 0.3842 0.047 Uiso 1 1 calc R U . . .
H26B H 0.5735 -0.0561 0.4457 0.047 Uiso 1 1 calc R U . . .
C27 C 0.6616(2) 0.07349(18) 0.46232(14) 0.0382(6) Uani 1 1 d . U . . .
H27A H 0.7405 0.0460 0.4814 0.046 Uiso 1 1 calc R U . . .
H27B H 0.6265 0.0906 0.4996 0.046 Uiso 1 1 calc R U . . .
C28 C 0.6737(2) 0.16304(17) 0.42269(13) 0.0316(5) Uani 1 1 d . U . . .
H28A H 0.7172 0.1466 0.3889 0.038 Uiso 1 1 calc R U . . .
H28B H 0.7208 0.2109 0.4531 0.038 Uiso 1 1 calc R U . . .
C29 C 0.4187(3) 0.5823(2) 0.09887(15) 0.0532(8) Uani 1 1 d . U . . .
H29A H 0.3934 0.5273 0.1220 0.064 Uiso 1 1 calc R U . . .
H29B H 0.4501 0.5580 0.0618 0.064 Uiso 1 1 calc R U . . .
C30 C 0.3196(3) 0.6490(3) 0.07402(19) 0.0613(9) Uani 1 1 d . U . . .
H30A H 0.2697 0.6548 0.1060 0.074 Uiso 1 1 calc R U . . .
H30B H 0.2703 0.6278 0.0305 0.074 Uiso 1 1 calc R U . . .
C31 C 0.3806(3) 0.7419(2) 0.06754(17) 0.0523(8) Uani 1 1 d . U . . .
H31A H 0.3995 0.7471 0.0237 0.063 Uiso 1 1 calc R U . . .
H31B H 0.3320 0.7973 0.0737 0.063 Uiso 1 1 calc R U . . .
C32 C 0.4897(3) 0.7351(3) 0.1226(2) 0.0708(11) Uani 1 1 d . U . . .
H32A H 0.5586 0.7566 0.1067 0.085 Uiso 1 1 calc R U . . .
H32B H 0.4827 0.7766 0.1601 0.085 Uiso 1 1 calc R U . . .
C33 C 0.4700(3) 0.7496(3) 0.32700(18) 0.0578(8) Uani 1 1 d . U . . .
H33A H 0.4101 0.7143 0.2935 0.069 Uiso 1 1 calc R U . . .
H33B H 0.4670 0.8179 0.3142 0.069 Uiso 1 1 calc R U . . .
C34 C 0.4475(3) 0.7381(3) 0.3961(2) 0.0717(11) Uani 1 1 d . U . . .
H34A H 0.4271 0.8002 0.4132 0.086 Uiso 1 1 calc R U . . .
H34B H 0.3828 0.6923 0.3951 0.086 Uiso 1 1 calc R U . . .
C35 C 0.5592(4) 0.7016(3) 0.4375(2) 0.0830(13) Uani 1 1 d . U . . .
H35A H 0.5536 0.6322 0.4456 0.100 Uiso 1 1 calc R U . . .
H35B H 0.5803 0.7351 0.4808 0.100 Uiso 1 1 calc R U . . .
C36 C 0.6480(3) 0.7206(3) 0.39897(16) 0.0589(9) Uani 1 1 d . U . . .
H36A H 0.6811 0.7857 0.4080 0.071 Uiso 1 1 calc R U . . .
H36B H 0.7130 0.6736 0.4101 0.071 Uiso 1 1 calc R U . . .

loop_
_atom_site_aniso_label
_atom_site_aniso_U_11
_atom_site_aniso_U_22
_atom_site_aniso_U_33
_atom_site_aniso_U_23
_atom_site_aniso_U_13
_atom_site_aniso_U_12
K1 0.0315(3) 0.0303(3) 0.0389(3) 0.0057(2) 0.0131(2) -0.0001(2)
P1 0.0218(3) 0.0257(3) 0.0225(3) -0.0010(2) 0.0073(2) 0.0043(2)
O1 0.0532(13) 0.0618(14) 0.0514(12) 0.0037(11) -0.0058(10) -0.0088(11)
C1 0.0148(10) 0.0259(11) 0.0299(11) 0.0090(9) 0.0054(8) 0.0060(8)
B1 0.0178(11) 0.0192(11) 0.0171(10) -0.0018(8) 0.0055(9) -0.0009(8)
O2 0.0580(13) 0.0523(12) 0.0399(11) 0.0042(9) 0.0204(10) 0.0151(10)
C2 0.0157(10) 0.0195(10) 0.0278(11) 0.0065(8) 0.0002(8) 0.0015(8)
C3 0.0192(10) 0.0180(10) 0.0194(10) 0.0010(8) 0.0014(8) 0.0014(8)
C4 0.0314(13) 0.0316(12) 0.0240(11) -0.0030(9) 0.0032(9) -0.0027(10)
C7 0.0207(11) 0.0244(11) 0.0414(13) 0.0084(10) -0.0057(10) -0.0024(9)
C6 0.0353(14) 0.0280(13) 0.0403(14) -0.0044(11) -0.0127(11) -0.0057(10)
C5 0.0444(15) 0.0355(14) 0.0282(12) -0.0087(11) -0.0057(11) -0.0002(11)
C9 0.0202(12) 0.0505(16) 0.0633(18) 0.0284(14) 0.0096(12) -0.0013(11)
C8 0.0219(12) 0.0394(15) 0.0611(17) 0.0178(13) -0.0044(12) -0.0102(11)
C10 0.0218(12) 0.0440(14) 0.0423(14) 0.0153(12) 0.0124(10) 0.0074(10)
C11 0.0331(13) 0.0467(15) 0.0299(12) -0.0067(11) 0.0079(10) 0.0106(11)
C12 0.0433(16) 0.0548(18) 0.0424(15) -0.0149(13) 0.0048(13) 0.0053(13)
C13 0.0431(17) 0.084(2) 0.0462(17) -0.0194(16) -0.0049(14) 0.0137(16)
C14 0.055(2) 0.100(3) 0.0357(16) -0.0060(17) 0.0007(14) 0.0166(19)
C15 0.063(2) 0.095(3) 0.0335(15) 0.0078(16) 0.0098(15) 0.0163(19)
C16 0.0469(17) 0.068(2) 0.0329(14) 0.0027(13) 0.0122(12) 0.0076(15)
C17 0.0175(10) 0.0205(10) 0.0186(10) -0.0012(8) 0.0055(8) -0.0006(8)
C18 0.0215(11) 0.0248(11) 0.0249(11) 0.0043(9) 0.0067(9) 0.0017(8)
C19 0.0288(12) 0.0355(13) 0.0320(12) 0.0133(10) 0.0072(10) 0.0074(10)
C20 0.0264(12) 0.0374(14) 0.0409(14) 0.0087(11) 0.0088(11) 0.0106(10)
C21 0.0175(11) 0.0378(13) 0.0302(12) 0.0009(10) 0.0083(9) 0.0032(9)
C22 0.0192(10) 0.0290(11) 0.0250(11) 0.0030(9) 0.0080(9) 0.0014(9)
C23 0.0201(10) 0.0210(10) 0.0206(10) 0.0016(8) 0.0036(8) -0.0004(8)
C24 0.0260(12) 0.0220(11) 0.0304(12) 0.0010(9) 0.0007(9) -0.0028(9)
C25 0.0336(13) 0.0244(12) 0.0489(15) 0.0065(11) 0.0015(12) -0.0072(10)
C26 0.0427(15) 0.0232(12) 0.0481(15) 0.0087(11) 0.0060(12) 0.0015(10)
C27 0.0358(14) 0.0302(13) 0.0419(14) 0.0119(11) -0.0033(11) 0.0029(10)
C28 0.0269(12) 0.0258(12) 0.0372(13) 0.0075(10) -0.0017(10) -0.0007(9)
C29 0.073(2) 0.0471(17) 0.0375(15) -0.0012(13) 0.0090(15) -0.0107(15)
C30 0.0496(19) 0.061(2) 0.068(2) -0.0025(17) 0.0044(16) -0.0114(16)
C31 0.0557(19) 0.0447(16) 0.0573(19) -0.0046(14) 0.0152(15) 0.0068(14)
C32 0.064(2) 0.0522(19) 0.083(3) -0.0096(18) -0.0071(19) -0.0149(17)
C33 0.0476(18) 0.0550(19) 0.071(2) -0.0104(16) 0.0155(16) 0.0023(14)
C34 0.067(2) 0.077(3) 0.086(3) -0.031(2) 0.046(2) -0.0258(19)
C35 0.120(3) 0.079(3) 0.067(2) 0.017(2) 0.056(2) 0.017(2)
C36 0.071(2) 0.061(2) 0.0453(17) 0.0087(15) 0.0150(15) 0.0186(17)

loop_
_atom_type_symbol
_atom_type_description
_atom_type_scat_dispersion_real
_atom_type_scat_dispersion_imag
_atom_type_scat_source
C C 0.0033 0.0016 'International Tables Vol C Tables 4.2.6.8 and 6.1.1.4'
H H 0.0000 0.0000 'International Tables Vol C Tables 4.2.6.8 and 6.1.1.4'
B B 0.0013 0.0007 'International Tables Vol C Tables 4.2.6.8 and 6.1.1.4'
K K 0.2009 0.2494 'International Tables Vol C Tables 4.2.6.8 and 6.1.1.4'
O O 0.0106 0.0060 'International Tables Vol C Tables 4.2.6.8 and 6.1.1.4'
P P 0.1023 0.0942 'International Tables Vol C Tables 4.2.6.8 and 6.1.1.4'

loop_
_geom_angle_atom_site_label_1
_geom_angle_atom_site_label_2
_geom_angle_atom_site_label_3
_geom_angle
_geom_angle_site_symmetry_1
_geom_angle_site_symmetry_3
_geom_angle_publ_flag
O2 K1 O1 93.73(7) . . ?
O2 K1 C10 136.93(7) . . ?
O1 K1 C10 125.68(7) . . ?
O2 K1 C1 120.98(6) . . ?
O1 K1 C1 124.14(7) . . ?
C10 K1 C1 24.22(5) . . ?
O2 K1 C9 123.38(8) . . ?
O1 K1 C9 142.59(8) . . ?
C10 K1 C9 24.63(7) . . ?
C1 K1 C9 42.76(6) . . ?
O2 K1 P1 89.89(5) . 2_655 ?
O1 K1 P1 91.10(5) . 2_655 ?
C10 K1 P1 104.33(5) . 2_655 ?
C1 K1 P1 127.29(4) . 2_655 ?
C9 K1 P1 84.98(5) . 2_655 ?
O2 K1 C18 79.35(6) . . ?
O1 K1 C18 80.56(6) . . ?
C10 K1 C18 89.81(6) . . ?
C1 K1 C18 66.69(5) . . ?
C9 K1 C18 108.58(6) . . ?
P1 K1 C18 165.85(4) 2_655 . ?
O2 K1 C2 97.18(6) . . ?
O1 K1 C2 139.05(6) . . ?
C10 K1 C2 42.43(6) . . ?
C1 K1 C2 24.54(5) . . ?
C9 K1 C2 48.75(6) . . ?
P1 K1 C2 128.12(4) 2_655 . ?
C18 K1 C2 63.08(5) . . ?
O2 K1 C8 100.62(7) . . ?
O1 K1 C8 165.45(8) . . ?
C10 K1 C8 41.85(7) . . ?
C1 K1 C8 49.08(6) . . ?
C9 K1 C8 22.89(7) . . ?
P1 K1 C8 86.61(4) 2_655 . ?
C18 K1 C8 104.28(6) . . ?
C2 K1 C8 41.54(5) . . ?
C11 P1 C1 105.80(12) . . ?
C11 P1 B1 113.68(11) . . ?
C1 P1 B1 93.69(10) . . ?
C11 P1 K1 98.79(8) . 2_645 ?
C1 P1 K1 105.41(7) . 2_645 ?
B1 P1 K1 136.11(7) . 2_645 ?
C32 O1 C29 107.6(2) . . ?
C32 O1 K1 118.44(19) . . ?
C29 O1 K1 133.91(19) . . ?
C10 C1 C2 118.7(2) . . ?
C10 C1 P1 129.7(2) . . ?
C2 C1 P1 111.06(15) . . ?
C10 C1 K1 76.37(13) . . ?
C2 C1 K1 81.32(12) . . ?
P1 C1 K1 119.76(9) . . ?
C3 B1 C23 111.55(17) . . ?
C3 B1 C17 112.17(17) . . ?
C23 B1 C17 114.03(17) . . ?
C3 B1 P1 97.88(13) . . ?
C23 B1 P1 108.78(14) . . ?
C17 B1 P1 111.25(14) . . ?
C33 O2 C36 106.7(2) . . ?
C33 O2 K1 133.93(19) . . ?
C36 O2 K1 117.29(17) . . ?
C7 C2 C3 122.0(2) . . ?
C7 C2 C1 120.6(2) . . ?
C3 C2 C1 117.28(19) . . ?
C7 C2 K1 83.42(13) . . ?
C3 C2 K1 114.52(13) . . ?
C1 C2 K1 74.14(12) . . ?
C4 C3 C2 116.2(2) . . ?
C4 C3 B1 126.48(19) . . ?
C2 C3 B1 117.29(18) . . ?
C3 C4 C5 122.2(2) . . ?
C3 C4 H4 118.9 . . ?
C5 C4 H4 118.9 . . ?
C6 C7 C8 123.6(2) . . ?
C6 C7 C2 118.4(2) . . ?
C8 C7 C2 118.0(2) . . ?
C5 C6 C7 120.0(2) . . ?
C5 C6 H6 120.0 . . ?
C7 C6 H6 120.0 . . ?
C6 C5 C4 121.2(2) . . ?
C6 C5 H5 119.4 . . ?
C4 C5 H5 119.4 . . ?
C8 C9 C10 121.9(2) . . ?
C8 C9 K1 84.65(17) . . ?
C10 C9 K1 75.75(14) . . ?
C8 C9 H9 118.7 . . ?
C10 C9 H9 118.7 . . ?
K1 C9 H9 118.7 . . ?
C9 C8 C7 120.4(2) . . ?
C9 C8 K1 72.47(15) . . ?
C7 C8 K1 80.87(14) . . ?
C9 C8 H8 119.8 . . ?
C7 C8 H8 119.8 . . ?
K1 C8 H8 117.6 . . ?
C1 C10 C9 120.2(3) . . ?
C1 C10 K1 79.41(13) . . ?
C9 C10 K1 79.62(15) . . ?
C1 C10 H10 119.6 . . ?
C9 C10 H10 119.6 . . ?
K1 C10 H10 119.6 . . ?
C12 C11 C16 117.2(3) . . ?
C12 C11 P1 117.8(2) . . ?
C16 C11 P1 124.8(2) . . ?
C11 C12 C13 120.8(3) . . ?
C11 C12 H12 119.6 . . ?
C13 C12 H12 119.6 . . ?
C14 C13 C12 119.9(3) . . ?
C14 C13 H13 120.1 . . ?
C12 C13 H13 120.1 . . ?
C15 C14 C13 120.1(3) . . ?
C15 C14 H14 119.9 . . ?
C13 C14 H14 119.9 . . ?
C14 C15 C16 120.7(4) . . ?
C14 C15 H15 119.6 . . ?
C16 C15 H15 119.6 . . ?
C15 C16 C11 121.2(3) . . ?
C15 C16 H16 119.4 . . ?
C11 C16 H16 119.4 . . ?
C18 C17 C22 108.05(17) . . ?
C18 C17 B1 114.04(17) . . ?
C22 C17 B1 113.39(17) . . ?
C18 C17 H17 107.0 . . ?
C22 C17 H17 107.0 . . ?
B1 C17 H17 107.0 . . ?
C19 C18 C17 113.22(18) . . ?
C19 C18 K1 108.78(13) . . ?
C17 C18 K1 137.77(13) . . ?
C19 C18 H18A 108.9 . . ?
C17 C18 H18A 108.9 . . ?
K1 C18 H18A 59.4 . . ?
C19 C18 H18B 108.9 . . ?
C17 C18 H18B 108.9 . . ?
K1 C18 H18B 51.0 . . ?
H18A C18 H18B 107.7 . . ?
C20 C19 C18 111.18(19) . . ?
C20 C19 H19A 109.4 . . ?
C18 C19 H19A 109.4 . . ?
C20 C19 H19B 109.4 . . ?
C18 C19 H19B 109.4 . . ?
H19A C19 H19B 108.0 . . ?
C19 C20 C21 110.8(2) . . ?
C19 C20 H20A 109.5 . . ?
C21 C20 H20A 109.5 . . ?
C19 C20 H20B 109.5 . . ?
C21 C20 H20B 109.5 . . ?
H20A C20 H20B 108.1 . . ?
C20 C21 C22 111.11(19) . . ?
C20 C21 H21A 109.4 . . ?
C22 C21 H21A 109.4 . . ?
C20 C21 H21B 109.4 . . ?
C22 C21 H21B 109.4 . . ?
H21A C21 H21B 108.0 . . ?
C21 C22 C17 112.73(18) . . ?
C21 C22 H22A 109.0 . . ?
C17 C22 H22A 109.0 . . ?
C21 C22 H22B 109.0 . . ?
C17 C22 H22B 109.0 . . ?
H22A C22 H22B 107.8 . . ?
C24 C23 C28 108.99(18) . . ?
C24 C23 B1 114.31(17) . . ?
C28 C23 B1 113.76(17) . . ?
C24 C23 H23 106.4 . . ?
C28 C23 H23 106.4 . . ?
B1 C23 H23 106.4 . . ?
C25 C24 C23 113.75(19) . . ?
C25 C24 H24A 108.8 . . ?
C23 C24 H24A 108.8 . . ?
C25 C24 H24B 108.8 . . ?
C23 C24 H24B 108.8 . . ?
H24A C24 H24B 107.7 . . ?
C26 C25 C24 111.5(2) . . ?
C26 C25 H25A 109.3 . . ?
C24 C25 H25A 109.3 . . ?
C26 C25 H25B 109.3 . . ?
C24 C25 H25B 109.3 . . ?
H25A C25 H25B 108.0 . . ?
C25 C26 C27 111.0(2) . . ?
C25 C26 H26A 109.4 . . ?
C27 C26 H26A 109.4 . . ?
C25 C26 H26B 109.4 . . ?
C27 C26 H26B 109.4 . . ?
H26A C26 H26B 108.0 . . ?
C26 C27 C28 110.9(2) . . ?
C26 C27 H27A 109.5 . . ?
C28 C27 H27A 109.5 . . ?
C26 C27 H27B 109.5 . . ?
C28 C27 H27B 109.5 . . ?
H27A C27 H27B 108.1 . . ?
C27 C28 C23 113.6(2) . . ?
C27 C28 H28A 108.8 . . ?
C23 C28 H28A 108.8 . . ?
C27 C28 H28B 108.8 . . ?
C23 C28 H28B 108.8 . . ?
H28A C28 H28B 107.7 . . ?
O1 C29 C30 104.6(3) . . ?
O1 C29 H29A 110.8 . . ?
C30 C29 H29A 110.8 . . ?
O1 C29 H29B 110.8 . . ?
C30 C29 H29B 110.8 . . ?
H29A C29 H29B 108.9 . . ?
C29 C30 C31 103.1(3) . . ?
C29 C30 H30A 111.1 . . ?
C31 C30 H30A 111.1 . . ?
C29 C30 H30B 111.1 . . ?
C31 C30 H30B 111.1 . . ?
H30A C30 H30B 109.1 . . ?
C32 C31 C30 102.3(3) . . ?
C32 C31 H31A 111.3 . . ?
C30 C31 H31A 111.3 . . ?
C32 C31 H31B 111.3 . . ?
C30 C31 H31B 111.3 . . ?
H31A C31 H31B 109.2 . . ?
O1 C32 C31 108.4(3) . . ?
O1 C32 H32A 110.0 . . ?
C31 C32 H32A 110.0 . . ?
O1 C32 H32B 110.0 . . ?
C31 C32 H32B 110.0 . . ?
H32A C32 H32B 108.4 . . ?
O2 C33 C34 106.1(3) . . ?
O2 C33 H33A 110.5 . . ?
C34 C33 H33A 110.5 . . ?
O2 C33 H33B 110.5 . . ?
C34 C33 H33B 110.5 . . ?
H33A C33 H33B 108.7 . . ?
C35 C34 C33 104.4(3) . . ?
C35 C34 H34A 110.9 . . ?
C33 C34 H34A 110.9 . . ?
C35 C34 H34B 110.9 . . ?
C33 C34 H34B 110.9 . . ?
H34A C34 H34B 108.9 . . ?
C34 C35 C36 105.5(3) . . ?
C34 C35 H35A 110.6 . . ?
C36 C35 H35A 110.6 . . ?
C34 C35 H35B 110.6 . . ?
C36 C35 H35B 110.6 . . ?
H35A C35 H35B 108.8 . . ?
O2 C36 C35 104.1(3) . . ?
O2 C36 H36A 110.9 . . ?
C35 C36 H36A 110.9 . . ?
O2 C36 H36B 110.9 . . ?
C35 C36 H36B 110.9 . . ?
H36A C36 H36B 108.9 . . ?

loop_
_geom_bond_atom_site_label_1
_geom_bond_atom_site_label_2
_geom_bond_distance
_geom_bond_site_symmetry_2
_geom_bond_publ_flag
K1 O2 2.661(2) . ?
K1 O1 2.687(2) . ?
K1 C10 3.281(3) . ?
K1 C1 3.318(2) . ?
K1 C9 3.330(3) . ?
K1 P1 3.3378(8) 2_655 ?
K1 C18 3.403(2) . ?
K1 C2 3.410(2) . ?
K1 C8 3.477(3) . ?
P1 C11 1.809(3) . ?
P1 C1 1.824(2) . ?
P1 B1 2.054(2) . ?
P1 K1 3.3377(8) 2_645 ?
O1 C32 1.426(4) . ?
O1 C29 1.429(4) . ?
C1 C10 1.385(3) . ?
C1 C2 1.433(3) . ?
B1 C3 1.621(3) . ?
B1 C23 1.643(3) . ?
B1 C17 1.647(3) . ?
O2 C33 1.423(4) . ?
O2 C36 1.425(4) . ?
C2 C7 1.425(3) . ?
C2 C3 1.427(3) . ?
C3 C4 1.385(3) . ?
C4 C5 1.411(3) . ?
C4 H4 0.9500 . ?
C7 C6 1.410(4) . ?
C7 C8 1.425(4) . ?
C6 C5 1.361(4) . ?
C6 H6 0.9500 . ?
C5 H5 0.9500 . ?
C9 C8 1.358(4) . ?
C9 C10 1.410(4) . ?
C9 H9 1.0000 . ?
C8 H8 0.9500 . ?
C10 H10 1.0000 . ?
C11 C12 1.403(4) . ?
C11 C16 1.410(4) . ?
C12 C13 1.407(4) . ?
C12 H12 0.9500 . ?
C13 C14 1.384(5) . ?
C13 H13 0.9500 . ?
C14 C15 1.366(5) . ?
C14 H14 0.9500 . ?
C15 C16 1.385(4) . ?
C15 H15 0.9500 . ?
C16 H16 0.9500 . ?
C17 C18 1.535(3) . ?
C17 C22 1.541(3) . ?
C17 H17 1.0000 . ?
C18 C19 1.528(3) . ?
C18 H18A 0.9900 . ?
C18 H18B 0.9900 . ?
C19 C20 1.518(3) . ?
C19 H19A 0.9900 . ?
C19 H19B 0.9900 . ?
C20 C21 1.524(3) . ?
C20 H20A 0.9900 . ?
C20 H20B 0.9900 . ?
C21 C22 1.531(3) . ?
C21 H21A 0.9900 . ?
C21 H21B 0.9900 . ?
C22 H22A 0.9900 . ?
C22 H22B 0.9900 . ?
C23 C24 1.526(3) . ?
C23 C28 1.536(3) . ?
C23 H23 1.0000 . ?
C24 C25 1.526(3) . ?
C24 H24A 0.9900 . ?
C24 H24B 0.9900 . ?
C25 C26 1.521(4) . ?
C25 H25A 0.9900 . ?
C25 H25B 0.9900 . ?
C26 C27 1.522(4) . ?
C26 H26A 0.9900 . ?
C26 H26B 0.9900 . ?
C27 C28 1.524(3) . ?
C27 H27A 0.9900 . ?
C27 H27B 0.9900 . ?
C28 H28A 0.9900 . ?
C28 H28B 0.9900 . ?
C29 C30 1.480(5) . ?
C29 H29A 0.9900 . ?
C29 H29B 0.9900 . ?
C30 C31 1.506(5) . ?
C30 H30A 0.9900 . ?
C30 H30B 0.9900 . ?
C31 C32 1.494(5) . ?
C31 H31A 0.9900 . ?
C31 H31B 0.9900 . ?
C32 H32A 0.9900 . ?
C32 H32B 0.9900 . ?
C33 C34 1.528(5) . ?
C33 H33A 0.9900 . ?
C33 H33B 0.9900 . ?
C34 C35 1.469(6) . ?
C34 H34A 0.9900 . ?
C34 H34B 0.9900 . ?
C35 C36 1.483(5) . ?
C35 H35A 0.9900 . ?
C35 H35B 0.9900 . ?
C36 H36A 0.9900 . ?
C36 H36B 0.9900 . ?
